data_4089024
loop_
_publ_author_name
'Sues, Peter E.'
'John, Jeremy M.'
'Bukhryakov, Konstantin V.'
'Schrock, Richard R.'
'M\"uller, Peter'

_publ_section_title
;
 Molybdenum and Tungsten Alkylidene Complexes That Contain a
 2-Pyridyl-Substituted Phenoxide Ligand
;
_journal_issue 20
_journal_name_full Organometallics
_journal_page_first 3587
_journal_paper_doi 10.1021/acs.organomet.6b00644
_journal_volume 35
_journal_year 2016
_chemical_formula_sum 'C50 H65 Cl Mo N2 O'
_chemical_formula_weight 841.43
_space_group_crystal_system monoclinic
_space_group_IT_number 15
_space_group_name_Hall '-C 2yc'
_space_group_name_H-M_alt 'C 1 2/c 1'
_atom_sites_solution_hydrogens mixed
_atom_sites_solution_primary direct
_atom_sites_solution_secondary difmap
_audit_creation_method SHELXL-2014/6
_cell_angle_alpha 90
_cell_angle_beta 116.4221(12)
_cell_angle_gamma 90
_cell_formula_units_Z 8
_cell_length_a 39.702(3)
_cell_length_b 12.5644(9)
_cell_length_c 20.3447(15)
_cell_measurement_reflns_used 9941
_cell_measurement_temperature 100(2)
_cell_measurement_theta_max 30.82
_cell_measurement_theta_min 2.19
_cell_volume 9088.5(12)
_computing_cell_refinement 'SAINT 7.46A (Bruker-AXS, 2015)'
_computing_data_collection 'APEX2 v2011.4.0 (Bruker-AXS, 2015)'
_computing_data_reduction 'SAINT 7.46A (Bruker-AXS, 2015)'
_computing_molecular_graphics 'Bruker SHELXTL'
_computing_publication_material 'Bruker SHELXTL'
_computing_structure_refinement 'SHELXL-2014/6 (Sheldrick, 2014)'
_computing_structure_solution 'SHELXS-2015 (Sheldrick, 2015)'
_diffrn_ambient_temperature 100(2)
_diffrn_detector_area_resol_mean 8.3
_diffrn_measured_fraction_theta_full 1.000
_diffrn_measured_fraction_theta_max 0.999
_diffrn_measurement_device_type 'Bruker Smart APEX2 CCD'
_diffrn_measurement_method '\f and \w scans'
_diffrn_radiation_type MoK\a
_diffrn_radiation_wavelength 0.71073
_diffrn_reflns_av_R_equivalents 0.0478
_diffrn_reflns_av_unetI/netI 0.0391
_diffrn_reflns_Laue_measured_fraction_full 1.000
_diffrn_reflns_Laue_measured_fraction_max 0.999
_diffrn_reflns_limit_h_max 56
_diffrn_reflns_limit_h_min -56
_diffrn_reflns_limit_k_max 17
_diffrn_reflns_limit_k_min -16
_diffrn_reflns_limit_l_max 29
_diffrn_reflns_limit_l_min -29
_diffrn_reflns_number 77710
_diffrn_reflns_point_group_measured_fraction_full 1.000
_diffrn_reflns_point_group_measured_fraction_max 0.999
_diffrn_reflns_theta_full 25.242
_diffrn_reflns_theta_max 30.508
_diffrn_reflns_theta_min 1.145
_diffrn_source 'I\mS micro-focus sealed tube, multilayer optics'
_exptl_absorpt_coefficient_mu 0.384
_exptl_absorpt_correction_T_max 0.7462
_exptl_absorpt_correction_T_min 0.7074
_exptl_absorpt_correction_type multi-scan
_exptl_absorpt_process_details 'SADABS (Sheldrick, 2009)'
_exptl_crystal_colour yellow
_exptl_crystal_density_diffrn 1.230
_exptl_crystal_density_method 'not measured'
_exptl_crystal_description block
_exptl_crystal_F_000 3568
_exptl_crystal_size_max 0.220
_exptl_crystal_size_mid 0.185
_exptl_crystal_size_min 0.125
_refine_diff_density_max 0.750
_refine_diff_density_min -0.743
_refine_diff_density_rms 0.064
_refine_ls_extinction_method none
_refine_ls_goodness_of_fit_ref 1.035
_refine_ls_hydrogen_treatment mixed
_refine_ls_matrix_type full
_refine_ls_number_parameters 556
_refine_ls_number_reflns 13859
_refine_ls_number_restraints 182
_refine_ls_restrained_S_all 1.032
_refine_ls_R_factor_all 0.0438
_refine_ls_R_factor_gt 0.0337
_refine_ls_shift/su_max 0.009
_refine_ls_shift/su_mean 0.000
_refine_ls_structure_factor_coef Fsqd
_refine_ls_weighting_details 'w=1/[\s^2^(Fo^2^)+(0.0333P)^2^+7.5298P] where P=(Fo^2^+2Fc^2^)/3'
_refine_ls_weighting_scheme calc
_refine_ls_wR_factor_gt 0.0779
_refine_ls_wR_factor_ref 0.0823
_reflns_Friedel_coverage 0.000
_reflns_number_gt 11557
_reflns_number_total 13859
_reflns_threshold_expression 'I > 2\s(I)'
_cod_data_source_file om6b00644_si_001.cif
_cod_data_source_block X16023
_cod_original_sg_symbol_H-M 'C 2/c'
_cod_database_code 4089024
_shelx_space_group_comment
; 
The symmetry employed for this shelxl refinement is uniquely defined 
by the following loop, which should always be used as a source of 
symmetry information in preference to the above space-group names. 
They are only intended as comments. 
;
_shelx_estimated_absorpt_t_min 0.920
_shelx_estimated_absorpt_t_max 0.954
_shelxl_version_number 2014/6

loop_
_space_group_symop_operation_xyz
'x, y, z'
'-x, y, -z+1/2'
'x+1/2, y+1/2, z'
'-x+1/2, y+1/2, -z+1/2'
'-x, -y, -z'
'x, -y, z-1/2'
'-x+1/2, -y+1/2, -z'
'x+1/2, -y+1/2, z-1/2'

loop_
_atom_site_label
_atom_site_type_symbol
_atom_site_fract_x
_atom_site_fract_y
_atom_site_fract_z
_atom_site_U_iso_or_equiv
_atom_site_adp_type
_atom_site_occupancy
_atom_site_site_symmetry_order
_atom_site_calc_flag
_atom_site_refinement_flags_posn
_atom_site_refinement_flags_adp
_atom_site_refinement_flags_occupancy
_atom_site_disorder_assembly
_atom_site_disorder_group
Cl1 Cl 0.70654(2) 0.56219(3) 0.66486(2) 0.02130(8) Uani 1 1 d . . . . .
Mo1 Mo 0.69665(2) 0.38221(2) 0.69403(2) 0.01514(4) Uani 1 1 d . . . . .
C1 C 0.73698(4) 0.31125(12) 0.68535(8) 0.0181(3) Uani 1 1 d D . . . .
H1 H 0.7595(4) 0.2945(14) 0.7286(8) 0.022 Uiso 1 1 d D U . . .
C2 C 0.73722(4) 0.26650(13) 0.61581(8) 0.0188(3) Uani 1 1 d . . . . .
C3 C 0.73318(5) 0.14444(13) 0.61781(9) 0.0260(3) Uani 1 1 d . . . . .
H3A H 0.7380 0.1119 0.5791 0.039 Uiso 1 1 calc R U . . .
H3B H 0.7076 0.1267 0.6099 0.039 Uiso 1 1 calc R U . . .
H3C H 0.7513 0.1173 0.6657 0.039 Uiso 1 1 calc R U . . .
C4 C 0.70438(4) 0.30900(14) 0.54564(8) 0.0226(3) Uani 1 1 d . . . . .
H4A H 0.7038 0.3869 0.5477 0.034 Uiso 1 1 calc R U . . .
H4B H 0.6806 0.2801 0.5418 0.034 Uiso 1 1 calc R U . . .
H4C H 0.7078 0.2871 0.5027 0.034 Uiso 1 1 calc R U . . .
C5 C 0.77559(4) 0.29661(13) 0.61956(8) 0.0197(3) Uani 1 1 d . . . . .
C6 C 0.77965(5) 0.38331(13) 0.58127(9) 0.0243(3) Uani 1 1 d . . . . .
H6 H 0.7581 0.4236 0.5506 0.029 Uiso 1 1 calc R U . . .
C7 C 0.81465(5) 0.41223(15) 0.58694(10) 0.0303(4) Uani 1 1 d . . . . .
H7 H 0.8168 0.4722 0.5606 0.036 Uiso 1 1 calc R U . . .
C8 C 0.84646(5) 0.35384(17) 0.63098(10) 0.0324(4) Uani 1 1 d . . . . .
H8 H 0.8704 0.3728 0.6346 0.039 Uiso 1 1 calc R U . . .
C9 C 0.84279(5) 0.26786(17) 0.66941(9) 0.0331(4) Uani 1 1 d . . . . .
H9 H 0.8644 0.2273 0.6996 0.040 Uiso 1 1 calc R U . . .
C10 C 0.80798(5) 0.23994(15) 0.66446(9) 0.0272(4) Uani 1 1 d . . . . .
H10 H 0.8061 0.1812 0.6921 0.033 Uiso 1 1 calc R U . . .
N1 N 0.71625(4) 0.39731(10) 0.78901(7) 0.0191(3) Uani 1 1 d . . . . .
C11 C 0.71665(5) 0.40269(12) 0.85753(9) 0.0222(3) Uani 1 1 d . . . . .
C12 C 0.74993(5) 0.37404(13) 0.91932(9) 0.0274(4) Uani 1 1 d . . . . .
C13 C 0.74950(7) 0.37558(15) 0.98743(10) 0.0369(5) Uani 1 1 d . . . . .
H13 H 0.7715 0.3557 1.0301 0.044 Uiso 1 1 calc R U . . .
C14 C 0.71755(7) 0.40569(15) 0.99389(11) 0.0415(5) Uani 1 1 d . . . . .
H14 H 0.7177 0.4050 1.0407 0.050 Uiso 1 1 calc R U . . .
C15 C 0.68560(6) 0.43659(16) 0.93310(11) 0.0383(5) Uani 1 1 d . . . . .
H15 H 0.6642 0.4588 0.9388 0.046 Uiso 1 1 calc R U . . .
C16 C 0.68407(5) 0.43599(14) 0.86321(10) 0.0271(4) Uani 1 1 d . . . . .
C17 C 0.78439(5) 0.34263(16) 0.91063(10) 0.0345(4) Uani 1 1 d . . . . .
H17A H 0.8053 0.3292 0.9591 0.052 Uiso 1 1 calc R U . . .
H17B H 0.7912 0.4003 0.8864 0.052 Uiso 1 1 calc R U . . .
H17C H 0.7791 0.2779 0.8808 0.052 Uiso 1 1 calc R U . . .
C18 C 0.64937(5) 0.46821(16) 0.79635(11) 0.0341(4) Uani 1 1 d . . . . .
H18A H 0.6380 0.4053 0.7661 0.051 Uiso 1 1 calc R U . . .
H18B H 0.6560 0.5197 0.7679 0.051 Uiso 1 1 calc R U . . .
H18C H 0.6314 0.5007 0.8113 0.051 Uiso 1 1 calc R U . . .
N2 N 0.67323(4) 0.22806(10) 0.70919(7) 0.0196(3) Uani 1 1 d . . . . .
C21 C 0.61341(4) 0.36759(11) 0.60080(8) 0.0154(3) Uani 1 1 d . . . . .
C22 C 0.60715(4) 0.28245(12) 0.63926(8) 0.0171(3) Uani 1 1 d . . . . .
C23 C 0.57146(4) 0.27060(13) 0.63705(9) 0.0225(3) Uani 1 1 d . . . . .
H23 H 0.5676 0.2154 0.6649 0.027 Uiso 1 1 calc R U . . .
C24 C 0.54183(4) 0.33666(15) 0.59569(10) 0.0287(4) Uani 1 1 d . . . . .
C25 C 0.54812(4) 0.41516(15) 0.55386(10) 0.0273(4) Uani 1 1 d . . . . .
H25 H 0.5276 0.4589 0.5231 0.033 Uiso 1 1 calc R U . . .
C26 C 0.58300(4) 0.43230(12) 0.55520(8) 0.0187(3) Uani 1 1 d . . . . .
C27 C 0.50400(5) 0.3236(2) 0.59602(13) 0.0483(6) Uani 1 1 d . . . . .
H27A H 0.4993 0.2480 0.6004 0.073 Uiso 1 1 calc R U . . .
H27B H 0.4842 0.3518 0.5502 0.073 Uiso 1 1 calc R U . . .
H27C H 0.5040 0.3626 0.6377 0.073 Uiso 1 1 calc R U . . .
C28 C 0.63619(4) 0.20232(12) 0.67934(8) 0.0180(3) Uani 1 1 d . . . . .
C29 C 0.62547(5) 0.09794(13) 0.68620(9) 0.0252(3) Uani 1 1 d . . . . .
H29 H 0.5996 0.0791 0.6633 0.030 Uiso 1 1 calc R U . . .
C30 C 0.65195(6) 0.02240(14) 0.72572(10) 0.0304(4) Uani 1 1 d . . . . .
H30 H 0.6446 -0.0481 0.7301 0.036 Uiso 1 1 calc R U . . .
C31 C 0.68948(5) 0.05130(15) 0.75894(10) 0.0317(4) Uani 1 1 d . . . . .
H31 H 0.7083 0.0018 0.7879 0.038 Uiso 1 1 calc R U . . .
C32 C 0.69878(5) 0.15302(14) 0.74914(10) 0.0273(4) Uani 1 1 d . . . . .
H32 H 0.7246 0.1722 0.7716 0.033 Uiso 1 1 calc R U . . .
O1 O 0.64762(3) 0.38632(8) 0.60513(6) 0.0176(2) Uani 1 1 d . . . . .
C33 C 0.58653(4) 0.51328(12) 0.50383(8) 0.0174(3) Uani 1 1 d . . . . .
C34 C 0.59882(4) 0.61804(12) 0.52640(8) 0.0186(3) Uani 1 1 d . . . . .
C35 C 0.60058(4) 0.68966(13) 0.47546(8) 0.0204(3) Uani 1 1 d . . . . .
H35 H 0.6091 0.7602 0.4909 0.024 Uiso 1 1 calc R U . . .
C36 C 0.59031(4) 0.66121(13) 0.40282(8) 0.0195(3) Uani 1 1 d . . . . .
C37 C 0.57752(4) 0.55854(13) 0.38168(8) 0.0207(3) Uani 1 1 d . . . . .
H37 H 0.5698 0.5382 0.3321 0.025 Uiso 1 1 calc R U . . .
C38 C 0.57552(4) 0.48355(13) 0.43058(8) 0.0198(3) Uani 1 1 d . . . . .
C39 C 0.60904(5) 0.65447(14) 0.60450(9) 0.0242(3) Uani 1 1 d . . . . .
H39 H 0.6226 0.5945 0.6383 0.029 Uiso 1 1 calc R U . . .
C40 C 0.63484(5) 0.75139(14) 0.62845(9) 0.0294(4) Uani 1 1 d . . . . .
H40A H 0.6563 0.7395 0.6177 0.044 Uiso 1 1 calc R U . . .
H40B H 0.6440 0.7626 0.6813 0.044 Uiso 1 1 calc R U . . .
H40C H 0.6209 0.8143 0.6018 0.044 Uiso 1 1 calc R U . . .
C41 C 0.57354(6) 0.6781(2) 0.61387(11) 0.0439(5) Uani 1 1 d . . . . .
H41A H 0.5595 0.7362 0.5809 0.066 Uiso 1 1 calc R U . . .
H41B H 0.5807 0.6990 0.6648 0.066 Uiso 1 1 calc R U . . .
H41C H 0.5577 0.6143 0.6020 0.066 Uiso 1 1 calc R U . . .
C42 C 0.59142(5) 0.74015(14) 0.34701(9) 0.0250(3) Uani 1 1 d . . . . .
H42 H 0.5913 0.6979 0.3053 0.030 Uiso 1 1 calc R U . . .
C43 C 0.62668(5) 0.80911(15) 0.37693(11) 0.0339(4) Uani 1 1 d . . . . .
H43A H 0.6269 0.8550 0.4161 0.051 Uiso 1 1 calc R U . . .
H43B H 0.6268 0.8532 0.3373 0.051 Uiso 1 1 calc R U . . .
H43C H 0.6490 0.7634 0.3967 0.051 Uiso 1 1 calc R U . . .
C44 C 0.55614(6) 0.80888(18) 0.31624(12) 0.0421(5) Uani 1 1 d . . . . .
H44A H 0.5546 0.8486 0.3563 0.063 Uiso 1 1 calc R U . . .
H44B H 0.5339 0.7634 0.2924 0.063 Uiso 1 1 calc R U . . .
H44C H 0.5572 0.8589 0.2802 0.063 Uiso 1 1 calc R U . . .
C45 C 0.56014(5) 0.37338(14) 0.40192(10) 0.0281(4) Uani 1 1 d . . . . .
H45 H 0.5659 0.3262 0.4452 0.034 Uiso 1 1 calc R U . . .
C46 C 0.57843(6) 0.32440(16) 0.35688(12) 0.0409(5) Uani 1 1 d . . . . .
H46A H 0.5710 0.3650 0.3114 0.061 Uiso 1 1 calc R U . . .
H46B H 0.5701 0.2504 0.3450 0.061 Uiso 1 1 calc R U . . .
H46C H 0.6058 0.3265 0.3854 0.061 Uiso 1 1 calc R U . . .
C47 C 0.51728(6) 0.37807(18) 0.35680(13) 0.0437(5) Uani 1 1 d . . . . .
H47A H 0.5059 0.4018 0.3882 0.066 Uiso 1 1 calc R U . . .
H47B H 0.5077 0.3072 0.3373 0.066 Uiso 1 1 calc R U . . .
H47C H 0.5108 0.4282 0.3161 0.066 Uiso 1 1 calc R U . . .
C1S C 0.5992(2) 0.0552(6) 0.4928(4) 0.0624(15) Uani 0.741(12) 1 d D U P A 1
H1S1 H 0.6170 0.0225 0.5390 0.094 Uiso 0.741(12) 1 calc R U P A 1
H1S2 H 0.6052 0.0326 0.4531 0.094 Uiso 0.741(12) 1 calc R U P A 1
H1S3 H 0.6011 0.1328 0.4975 0.094 Uiso 0.741(12) 1 calc R U P A 1
C2S C 0.5595(2) 0.0205(5) 0.4754(3) 0.0697(14) Uani 0.741(12) 1 d D U P A 1
H2S1 H 0.5581 -0.0581 0.4720 0.084 Uiso 0.741(12) 1 calc R U P A 1
H2S2 H 0.5539 0.0421 0.5163 0.084 Uiso 0.741(12) 1 calc R U P A 1
C3S C 0.53035(19) 0.0666(5) 0.4056(3) 0.0533(13) Uani 0.741(12) 1 d D U P A 1
H3S1 H 0.5372 0.0491 0.3657 0.064 Uiso 0.741(12) 1 calc R U P A 1
H3S2 H 0.5311 0.1451 0.4106 0.064 Uiso 0.741(12) 1 calc R U P A 1
C4S C 0.4904(2) 0.0299(5) 0.3828(4) 0.0782(16) Uani 0.741(12) 1 d D U P A 1
H4S1 H 0.4832 0.0485 0.4223 0.094 Uiso 0.741(12) 1 calc R U P A 1
H4S2 H 0.4895 -0.0486 0.3783 0.094 Uiso 0.741(12) 1 calc R U P A 1
C5S C 0.46102(19) 0.0776(5) 0.3102(4) 0.0647(14) Uani 0.741(12) 1 d D U P A 1
H5S1 H 0.4360 0.0498 0.2996 0.097 Uiso 0.741(12) 1 calc R U P A 1
H5S2 H 0.4610 0.1553 0.3145 0.097 Uiso 0.741(12) 1 calc R U P A 1
H5S3 H 0.4673 0.0580 0.2704 0.097 Uiso 0.741(12) 1 calc R U P A 1
C1T C 0.4759(6) 0.0566(17) 0.3303(10) 0.088(6) Uani 0.259(12) 1 d D U P A 2
H1T1 H 0.4509 0.0459 0.3278 0.132 Uiso 0.259(12) 1 calc R U P A 2
H1T2 H 0.4770 0.1267 0.3103 0.132 Uiso 0.259(12) 1 calc R U P A 2
H1T3 H 0.4807 0.0012 0.3017 0.132 Uiso 0.259(12) 1 calc R U P A 2
C2T C 0.5056(5) 0.0502(15) 0.4103(9) 0.076(3) Uani 0.259(12) 1 d D U P A 2
H2T1 H 0.5002 0.1053 0.4391 0.091 Uiso 0.259(12) 1 calc R U P A 2
H2T2 H 0.5039 -0.0201 0.4305 0.091 Uiso 0.259(12) 1 calc R U P A 2
C3T C 0.5441(5) 0.0653(18) 0.4194(9) 0.055(3) Uani 0.259(12) 1 d D U P A 2
H3T1 H 0.5461 0.1376 0.4022 0.066 Uiso 0.259(12) 1 calc R U P A 2
H3T2 H 0.5487 0.0136 0.3876 0.066 Uiso 0.259(12) 1 calc R U P A 2
C4T C 0.5735(4) 0.0525(14) 0.4951(7) 0.060(3) Uani 0.259(12) 1 d D U P A 2
H4T1 H 0.5720 -0.0205 0.5120 0.072 Uiso 0.259(12) 1 calc R U P A 2
H4T2 H 0.5686 0.1029 0.5272 0.072 Uiso 0.259(12) 1 calc R U P A 2
C5T C 0.6128(5) 0.071(2) 0.5038(12) 0.067(4) Uani 0.259(12) 1 d D U P A 2
H5T1 H 0.6309 0.0611 0.5553 0.100 Uiso 0.259(12) 1 calc R U P A 2
H5T2 H 0.6182 0.0200 0.4732 0.100 Uiso 0.259(12) 1 calc R U P A 2
H5T3 H 0.6148 0.1436 0.4884 0.100 Uiso 0.259(12) 1 calc R U P A 2

loop_
_atom_site_aniso_label
_atom_site_aniso_U_11
_atom_site_aniso_U_22
_atom_site_aniso_U_33
_atom_site_aniso_U_23
_atom_site_aniso_U_13
_atom_site_aniso_U_12
Cl1 0.02176(17) 0.01955(18) 0.02437(17) 0.00276(15) 0.01185(14) -0.00295(14)
Mo1 0.01348(6) 0.01711(7) 0.01668(6) 0.00279(5) 0.00838(5) 0.00199(5)
C1 0.0176(7) 0.0206(8) 0.0173(6) 0.0006(6) 0.0090(6) 0.0013(6)
C2 0.0209(7) 0.0207(8) 0.0168(6) 0.0002(6) 0.0101(6) 0.0034(6)
C3 0.0323(9) 0.0208(8) 0.0250(8) -0.0008(7) 0.0127(7) 0.0015(7)
C4 0.0215(7) 0.0281(9) 0.0172(7) 0.0001(6) 0.0078(6) 0.0037(6)
C5 0.0220(7) 0.0237(8) 0.0166(6) -0.0022(6) 0.0115(6) 0.0044(6)
C6 0.0253(8) 0.0242(8) 0.0243(7) -0.0003(7) 0.0119(6) 0.0024(6)
C7 0.0345(9) 0.0320(10) 0.0296(9) -0.0034(8) 0.0191(8) -0.0059(8)
C8 0.0239(8) 0.0494(12) 0.0282(8) -0.0096(8) 0.0154(7) -0.0040(8)
C9 0.0248(8) 0.0518(12) 0.0235(8) 0.0006(8) 0.0115(7) 0.0091(8)
C10 0.0276(8) 0.0345(10) 0.0230(8) 0.0038(7) 0.0145(7) 0.0087(7)
N1 0.0222(6) 0.0187(7) 0.0198(6) 0.0015(5) 0.0123(5) 0.0018(5)
C11 0.0357(9) 0.0146(7) 0.0230(7) -0.0031(6) 0.0191(7) -0.0044(6)
C12 0.0449(10) 0.0167(8) 0.0211(7) -0.0015(6) 0.0153(7) -0.0002(7)
C13 0.0685(14) 0.0203(9) 0.0217(8) -0.0025(7) 0.0197(9) -0.0060(9)
C14 0.0807(16) 0.0276(10) 0.0323(10) -0.0130(8) 0.0397(11) -0.0196(10)
C15 0.0590(13) 0.0318(10) 0.0454(11) -0.0197(9) 0.0425(11) -0.0206(9)
C16 0.0364(9) 0.0211(8) 0.0347(9) -0.0123(7) 0.0256(8) -0.0117(7)
C17 0.0392(10) 0.0325(10) 0.0233(8) 0.0003(8) 0.0062(7) 0.0109(8)
C18 0.0279(9) 0.0351(10) 0.0476(11) -0.0163(9) 0.0243(8) -0.0067(8)
N2 0.0192(6) 0.0194(6) 0.0226(6) 0.0060(5) 0.0114(5) 0.0034(5)
C21 0.0139(6) 0.0152(7) 0.0182(6) 0.0001(5) 0.0081(5) 0.0000(5)
C22 0.0160(6) 0.0159(7) 0.0197(7) 0.0010(6) 0.0081(5) -0.0006(5)
C23 0.0189(7) 0.0240(8) 0.0264(8) 0.0058(7) 0.0115(6) -0.0028(6)
C24 0.0167(7) 0.0361(10) 0.0353(9) 0.0116(8) 0.0135(7) 0.0011(7)
C25 0.0159(7) 0.0331(9) 0.0344(9) 0.0140(8) 0.0125(7) 0.0065(6)
C26 0.0169(7) 0.0192(7) 0.0214(7) 0.0041(6) 0.0097(6) 0.0012(6)
C27 0.0228(9) 0.0623(15) 0.0662(14) 0.0354(12) 0.0255(10) 0.0090(9)
C28 0.0211(7) 0.0154(7) 0.0200(7) 0.0016(6) 0.0114(6) 0.0006(6)
C29 0.0310(9) 0.0173(8) 0.0293(8) 0.0023(7) 0.0153(7) -0.0030(6)
C30 0.0468(11) 0.0152(8) 0.0353(9) 0.0058(7) 0.0238(9) 0.0030(7)
C31 0.0376(10) 0.0257(9) 0.0382(10) 0.0164(8) 0.0227(8) 0.0143(8)
C32 0.0253(8) 0.0281(9) 0.0310(8) 0.0144(7) 0.0149(7) 0.0095(7)
O1 0.0140(5) 0.0194(5) 0.0209(5) 0.0050(4) 0.0093(4) 0.0014(4)
C33 0.0126(6) 0.0198(7) 0.0212(7) 0.0054(6) 0.0087(5) 0.0036(5)
C34 0.0158(6) 0.0214(7) 0.0177(6) 0.0029(6) 0.0066(5) 0.0023(6)
C35 0.0213(7) 0.0185(7) 0.0216(7) 0.0022(6) 0.0099(6) 0.0004(6)
C36 0.0168(7) 0.0233(8) 0.0200(7) 0.0049(6) 0.0096(6) 0.0028(6)
C37 0.0194(7) 0.0259(8) 0.0185(7) -0.0005(6) 0.0101(6) -0.0006(6)
C38 0.0161(7) 0.0211(8) 0.0245(7) 0.0012(6) 0.0113(6) 0.0012(6)
C39 0.0265(8) 0.0272(9) 0.0190(7) 0.0009(7) 0.0103(6) -0.0004(7)
C40 0.0383(10) 0.0227(9) 0.0229(8) -0.0019(7) 0.0097(7) -0.0004(7)
C41 0.0398(11) 0.0652(15) 0.0343(10) -0.0146(10) 0.0233(9) -0.0026(10)
C42 0.0308(8) 0.0251(8) 0.0219(7) 0.0061(7) 0.0143(7) 0.0019(7)
C43 0.0372(10) 0.0318(10) 0.0362(10) 0.0099(8) 0.0194(8) -0.0045(8)
C44 0.0377(11) 0.0487(13) 0.0410(11) 0.0268(10) 0.0187(9) 0.0143(9)
C45 0.0347(9) 0.0240(9) 0.0337(9) -0.0057(7) 0.0225(8) -0.0066(7)
C46 0.0572(13) 0.0281(10) 0.0541(12) -0.0136(9) 0.0398(11) -0.0080(9)
C47 0.0348(10) 0.0463(13) 0.0517(13) -0.0173(10) 0.0207(10) -0.0171(9)
C1S 0.095(4) 0.051(3) 0.055(3) -0.006(2) 0.046(3) -0.005(3)
C2S 0.111(4) 0.062(3) 0.055(3) -0.008(2) 0.053(3) -0.018(3)
C3S 0.096(4) 0.0294(18) 0.060(3) -0.010(2) 0.058(3) -0.015(3)
C4S 0.108(4) 0.064(3) 0.083(4) 0.001(3) 0.060(3) -0.033(3)
C5S 0.084(4) 0.044(3) 0.083(4) -0.008(3) 0.053(3) -0.017(3)
C1T 0.112(10) 0.047(9) 0.078(8) -0.012(6) 0.018(7) -0.049(8)
C2T 0.096(7) 0.064(7) 0.067(6) -0.011(5) 0.036(5) -0.023(5)
C3T 0.089(6) 0.038(5) 0.047(5) -0.016(4) 0.038(5) -0.028(5)
C4T 0.087(7) 0.065(7) 0.041(5) -0.005(5) 0.041(5) -0.013(5)
C5T 0.078(8) 0.072(10) 0.067(8) -0.026(7) 0.047(7) -0.019(6)

loop_
_atom_type_symbol
_atom_type_description
_atom_type_scat_dispersion_real
_atom_type_scat_dispersion_imag
_atom_type_scat_source
C C 0.0033 0.0016 'International Tables Vol C Tables 4.2.6.8 and 6.1.1.4'
H H 0.0000 0.0000 'International Tables Vol C Tables 4.2.6.8 and 6.1.1.4'
N N 0.0061 0.0033 'International Tables Vol C Tables 4.2.6.8 and 6.1.1.4'
O O 0.0106 0.0060 'International Tables Vol C Tables 4.2.6.8 and 6.1.1.4'
Cl Cl 0.1484 0.1585 'International Tables Vol C Tables 4.2.6.8 and 6.1.1.4'
Mo Mo -1.6832 0.6857 'International Tables Vol C Tables 4.2.6.8 and 6.1.1.4'

loop_
_geom_angle_atom_site_label_1
_geom_angle_atom_site_label_2
_geom_angle_atom_site_label_3
_geom_angle
N1 Mo1 C1 100.05(6)
N1 Mo1 O1 141.39(5)
C1 Mo1 O1 116.84(5)
N1 Mo1 N2 87.08(5)
C1 Mo1 N2 91.47(6)
O1 Mo1 N2 81.26(4)
N1 Mo1 Cl1 97.44(4)
C1 Mo1 Cl1 100.37(5)
O1 Mo1 Cl1 87.27(3)
N2 Mo1 Cl1 166.34(3)
C2 C1 Mo1 127.55(11)
C2 C1 H1 112.5(11)
Mo1 C1 H1 119.8(10)
C1 C2 C5 106.14(12)
C1 C2 C4 112.33(12)
C5 C2 C4 111.87(12)
C1 C2 C3 107.32(12)
C5 C2 C3 110.80(13)
C4 C2 C3 108.30(13)
C2 C3 H3A 109.5
C2 C3 H3B 109.5
H3A C3 H3B 109.5
C2 C3 H3C 109.5
H3A C3 H3C 109.5
H3B C3 H3C 109.5
C2 C4 H4A 109.5
C2 C4 H4B 109.5
H4A C4 H4B 109.5
C2 C4 H4C 109.5
H4A C4 H4C 109.5
H4B C4 H4C 109.5
C6 C5 C10 117.61(15)
C6 C5 C2 121.62(14)
C10 C5 C2 120.71(14)
C5 C6 C7 121.28(16)
C5 C6 H6 119.4
C7 C6 H6 119.4
C8 C7 C6 120.25(17)
C8 C7 H7 119.9
C6 C7 H7 119.9
C9 C8 C7 118.97(16)
C9 C8 H8 120.5
C7 C8 H8 120.5
C8 C9 C10 120.73(17)
C8 C9 H9 119.6
C10 C9 H9 119.6
C9 C10 C5 121.14(17)
C9 C10 H10 119.4
C5 C10 H10 119.4
C11 N1 Mo1 156.70(12)
N1 C11 C12 118.14(14)
N1 C11 C16 119.64(16)
C12 C11 C16 122.22(15)
C13 C12 C11 117.57(17)
C13 C12 C17 122.24(18)
C11 C12 C17 120.19(14)
C14 C13 C12 121.0(2)
C14 C13 H13 119.5
C12 C13 H13 119.5
C15 C14 C13 120.59(16)
C15 C14 H14 119.7
C13 C14 H14 119.7
C14 C15 C16 121.25(18)
C14 C15 H15 119.4
C16 C15 H15 119.4
C15 C16 C11 117.30(18)
C15 C16 C18 121.93(16)
C11 C16 C18 120.77(14)
C12 C17 H17A 109.5
C12 C17 H17B 109.5
H17A C17 H17B 109.5
C12 C17 H17C 109.5
H17A C17 H17C 109.5
H17B C17 H17C 109.5
C16 C18 H18A 109.5
C16 C18 H18B 109.5
H18A C18 H18B 109.5
C16 C18 H18C 109.5
H18A C18 H18C 109.5
H18B C18 H18C 109.5
C28 N2 C32 118.34(14)
C28 N2 Mo1 125.53(10)
C32 N2 Mo1 116.06(11)
O1 C21 C26 119.20(12)
O1 C21 C22 121.28(13)
C26 C21 C22 119.49(12)
C23 C22 C21 119.10(14)
C23 C22 C28 118.35(13)
C21 C22 C28 122.51(12)
C24 C23 C22 122.02(14)
C24 C23 H23 119.0
C22 C23 H23 119.0
C23 C24 C25 117.50(14)
C23 C24 C27 120.74(15)
C25 C24 C27 121.76(16)
C26 C25 C24 123.01(15)
C26 C25 H25 118.5
C24 C25 H25 118.5
C25 C26 C21 118.57(14)
C25 C26 C33 119.33(13)
C21 C26 C33 121.94(12)
C24 C27 H27A 109.5
C24 C27 H27B 109.5
H27A C27 H27B 109.5
C24 C27 H27C 109.5
H27A C27 H27C 109.5
H27B C27 H27C 109.5
N2 C28 C29 119.60(14)
N2 C28 C22 120.67(13)
C29 C28 C22 119.72(14)
C30 C29 C28 120.97(16)
C30 C29 H29 119.5
C28 C29 H29 119.5
C29 C30 C31 118.71(16)
C29 C30 H30 120.6
C31 C30 H30 120.6
C32 C31 C30 118.41(16)
C32 C31 H31 120.8
C30 C31 H31 120.8
N2 C32 C31 123.83(16)
N2 C32 H32 118.1
C31 C32 H32 118.1
C21 O1 Mo1 127.55(9)
C38 C33 C34 119.60(13)
C38 C33 C26 118.33(14)
C34 C33 C26 122.01(13)
C35 C34 C33 118.99(14)
C35 C34 C39 120.10(14)
C33 C34 C39 120.88(13)
C36 C35 C34 122.25(15)
C36 C35 H35 118.9
C34 C35 H35 118.9
C37 C36 C35 117.57(14)
C37 C36 C42 120.27(14)
C35 C36 C42 122.12(15)
C36 C37 C38 122.46(14)
C36 C37 H37 118.8
C38 C37 H37 118.8
C37 C38 C33 119.11(15)
C37 C38 C45 118.75(14)
C33 C38 C45 122.10(14)
C34 C39 C40 113.70(13)
C34 C39 C41 110.78(14)
C40 C39 C41 109.24(16)
C34 C39 H39 107.6
C40 C39 H39 107.6
C41 C39 H39 107.6
C39 C40 H40A 109.5
C39 C40 H40B 109.5
H40A C40 H40B 109.5
C39 C40 H40C 109.5
H40A C40 H40C 109.5
H40B C40 H40C 109.5
C39 C41 H41A 109.5
C39 C41 H41B 109.5
H41A C41 H41B 109.5
C39 C41 H41C 109.5
H41A C41 H41C 109.5
H41B C41 H41C 109.5
C44 C42 C36 110.44(13)
C44 C42 C43 110.80(16)
C36 C42 C43 113.49(14)
C44 C42 H42 107.3
C36 C42 H42 107.3
C43 C42 H42 107.3
C42 C43 H43A 109.5
C42 C43 H43B 109.5
H43A C43 H43B 109.5
C42 C43 H43C 109.5
H43A C43 H43C 109.5
H43B C43 H43C 109.5
C42 C44 H44A 109.5
C42 C44 H44B 109.5
H44A C44 H44B 109.5
C42 C44 H44C 109.5
H44A C44 H44C 109.5
H44B C44 H44C 109.5
C38 C45 C46 112.30(14)
C38 C45 C47 110.12(15)
C46 C45 C47 110.68(16)
C38 C45 H45 107.9
C46 C45 H45 107.9
C47 C45 H45 107.9
C45 C46 H46A 109.5
C45 C46 H46B 109.5
H46A C46 H46B 109.5
C45 C46 H46C 109.5
H46A C46 H46C 109.5
H46B C46 H46C 109.5
C45 C47 H47A 109.5
C45 C47 H47B 109.5
H47A C47 H47B 109.5
C45 C47 H47C 109.5
H47A C47 H47C 109.5
H47B C47 H47C 109.5
C2S C1S H1S1 109.5
C2S C1S H1S2 109.5
H1S1 C1S H1S2 109.5
C2S C1S H1S3 109.5
H1S1 C1S H1S3 109.5
H1S2 C1S H1S3 109.5
C3S C2S C1S 113.4(4)
C3S C2S H2S1 108.9
C1S C2S H2S1 108.9
C3S C2S H2S2 108.9
C1S C2S H2S2 108.9
H2S1 C2S H2S2 107.7
C2S C3S C4S 115.9(4)
C2S C3S H3S1 108.3
C4S C3S H3S1 108.3
C2S C3S H3S2 108.3
C4S C3S H3S2 108.3
H3S1 C3S H3S2 107.4
C3S C4S C5S 114.7(4)
C3S C4S H4S1 108.6
C5S C4S H4S1 108.6
C3S C4S H4S2 108.6
C5S C4S H4S2 108.6
H4S1 C4S H4S2 107.6
C4S C5S H5S1 109.5
C4S C5S H5S2 109.5
H5S1 C5S H5S2 109.5
C4S C5S H5S3 109.5
H5S1 C5S H5S3 109.5
H5S2 C5S H5S3 109.5
C2T C1T H1T1 109.5
C2T C1T H1T2 109.5
H1T1 C1T H1T2 109.5
C2T C1T H1T3 109.5
H1T1 C1T H1T3 109.5
H1T2 C1T H1T3 109.5
C3T C2T C1T 113.3(13)
C3T C2T H2T1 108.9
C1T C2T H2T1 108.9
C3T C2T H2T2 108.9
C1T C2T H2T2 108.9
H2T1 C2T H2T2 107.7
C2T C3T C4T 114.6(13)
C2T C3T H3T1 108.6
C4T C3T H3T1 108.6
C2T C3T H3T2 108.6
C4T C3T H3T2 108.6
H3T1 C3T H3T2 107.6
C3T C4T C5T 113.8(12)
C3T C4T H4T1 108.8
C5T C4T H4T1 108.8
C3T C4T H4T2 108.8
C5T C4T H4T2 108.8
H4T1 C4T H4T2 107.7
C4T C5T H5T1 109.5
C4T C5T H5T2 109.5
H5T1 C5T H5T2 109.5
C4T C5T H5T3 109.5
H5T1 C5T H5T3 109.5
H5T2 C5T H5T3 109.5

loop_
_geom_bond_atom_site_label_1
_geom_bond_atom_site_label_2
_geom_bond_distance
Cl1 Mo1 2.4140(4)
Mo1 N1 1.7428(13)
Mo1 C1 1.9082(14)
Mo1 O1 1.9824(10)
Mo1 N2 2.2286(13)
C1 C2 1.526(2)
C1 H1 0.958(14)
C2 C5 1.538(2)
C2 C4 1.538(2)
C2 C3 1.544(2)
C3 H3A 0.9800
C3 H3B 0.9800
C3 H3C 0.9800
C4 H4A 0.9800
C4 H4B 0.9800
C4 H4C 0.9800
C5 C6 1.390(2)
C5 C10 1.396(2)
C6 C7 1.391(2)
C6 H6 0.9500
C7 C8 1.389(3)
C7 H7 0.9500
C8 C9 1.379(3)
C8 H8 0.9500
C9 C10 1.385(2)
C9 H9 0.9500
C10 H10 0.9500
N1 C11 1.3885(18)
C11 C12 1.406(3)
C11 C16 1.412(2)
C12 C13 1.394(2)
C12 C17 1.508(3)
C13 C14 1.385(3)
C13 H13 0.9500
C14 C15 1.376(3)
C14 H14 0.9500
C15 C16 1.396(2)
C15 H15 0.9500
C16 C18 1.498(3)
C17 H17A 0.9800
C17 H17B 0.9800
C17 H17C 0.9800
C18 H18A 0.9800
C18 H18B 0.9800
C18 H18C 0.9800
N2 C28 1.3567(19)
N2 C32 1.358(2)
C21 O1 1.3422(16)
C21 C26 1.408(2)
C21 C22 1.411(2)
C22 C23 1.4054(19)
C22 C28 1.473(2)
C23 C24 1.379(2)
C23 H23 0.9500
C24 C25 1.396(2)
C24 C27 1.514(2)
C25 C26 1.390(2)
C25 H25 0.9500
C26 C33 1.509(2)
C27 H27A 0.9800
C27 H27B 0.9800
C27 H27C 0.9800
C28 C29 1.405(2)
C29 C30 1.379(2)
C29 H29 0.9500
C30 C31 1.383(3)
C30 H30 0.9500
C31 C32 1.369(3)
C31 H31 0.9500
C32 H32 0.9500
C33 C38 1.404(2)
C33 C34 1.408(2)
C34 C35 1.397(2)
C34 C39 1.525(2)
C35 C36 1.394(2)
C35 H35 0.9500
C36 C37 1.383(2)
C36 C42 1.523(2)
C37 C38 1.398(2)
C37 H37 0.9500
C38 C45 1.521(2)
C39 C40 1.525(2)
C39 C41 1.533(2)
C39 H39 1.0000
C40 H40A 0.9800
C40 H40B 0.9800
C40 H40C 0.9800
C41 H41A 0.9800
C41 H41B 0.9800
C41 H41C 0.9800
C42 C44 1.523(2)
C42 C43 1.524(2)
C42 H42 1.0000
C43 H43A 0.9800
C43 H43B 0.9800
C43 H43C 0.9800
C44 H44A 0.9800
C44 H44B 0.9800
C44 H44C 0.9800
C45 C46 1.529(2)
C45 C47 1.534(3)
C45 H45 1.0000
C46 H46A 0.9800
C46 H46B 0.9800
C46 H46C 0.9800
C47 H47A 0.9800
C47 H47B 0.9800
C47 H47C 0.9800
C1S C2S 1.518(6)
C1S H1S1 0.9800
C1S H1S2 0.9800
C1S H1S3 0.9800
C2S C3S 1.492(6)
C2S H2S1 0.9900
C2S H2S2 0.9900
C3S C4S 1.514(6)
C3S H3S1 0.9900
C3S H3S2 0.9900
C4S C5S 1.538(7)
C4S H4S1 0.9900
C4S H4S2 0.9900
C5S H5S1 0.9800
C5S H5S2 0.9800
C5S H5S3 0.9800
C1T C2T 1.529(13)
C1T H1T1 0.9800
C1T H1T2 0.9800
C1T H1T3 0.9800
C2T C3T 1.466(13)
C2T H2T1 0.9900
C2T H2T2 0.9900
C3T C4T 1.471(12)
C3T H3T1 0.9900
C3T H3T2 0.9900
C4T C5T 1.506(12)
C4T H4T1 0.9900
C4T H4T2 0.9900
C5T H5T1 0.9800
C5T H5T2 0.9800
C5T H5T3 0.9800
